data_7056223
loop_
_publ_author_name
'Wang, Hui-Sheng'
'Yang, Feng-Jun'
'Long, Qiao-Qiao'
'Huang, Zhi-Yong'
'Chen, Wei'
'Pan, Zhiquan'

_publ_section_title
;
 Syntheses, Crystal Structures, and Magnetic Properties of a Family of
 Heterometallic Octanuclear [Cu6Ln2] (Ln = Dy(III), Tb(III), Ho(III),
 Er(III), and Gd(III)) Complexes
;
_journal_name_full 'New J. Chem.'
_journal_paper_doi 10.1039/C7NJ00459A
_journal_year 2017
_chemical_formula_sum 'C45 H50 Cl6 Cu6 Dy2 N8 O13'
_chemical_formula_weight 1829.93
_space_group_crystal_system trigonal
_space_group_IT_number 167
_space_group_name_Hall '-R 3 2"c'
_space_group_name_H-M_alt 'R -3 c :H'
_symmetry_space_group_name_Hall '-R 3 2"c'
_symmetry_space_group_name_H-M 'R -3 c :H'
_atom_sites_solution_hydrogens mixed
_audit_creation_method SHELXL-2014/7
_audit_update_record
;
2017-05-04 deposited with the CCDC.
2017-05-23 downloaded from the CCDC.
;
_cell_angle_alpha 90
_cell_angle_beta 90
_cell_angle_gamma 120
_cell_formula_units_Z 6
_cell_length_a 15.6308(12)
_cell_length_b 15.6308(12)
_cell_length_c 44.638(7)
_cell_measurement_reflns_used 1501
_cell_measurement_temperature 293(2)
_cell_measurement_theta_max 25.2571
_cell_measurement_theta_min 3.7814
_cell_volume 9444.9(18)
_computing_cell_refinement 'Bruker SMART'
_computing_data_collection 'Bruker SMART'
_computing_data_reduction 'Bruker SAINT'
_computing_molecular_graphics 'Bruker SHELXTL'
_computing_publication_material 'Bruker SHELXTL'
_computing_structure_refinement 'SHELXL-2014/7 (Sheldrick, 2014)'
_computing_structure_solution 'SHELXS-97 (Sheldrick, 1990)'
_diffrn_ambient_temperature 293(2)
_diffrn_measured_fraction_theta_full 0.981
_diffrn_measured_fraction_theta_max 0.981
_diffrn_measurement_device_type 'PHOTON100 CMOS detector'
_diffrn_measurement_method 'omega scan'
_diffrn_radiation_type MoK\a
_diffrn_radiation_wavelength 0.71073
_diffrn_reflns_av_R_equivalents 0.0863
_diffrn_reflns_av_unetI/netI 0.0939
_diffrn_reflns_Laue_measured_fraction_full 0.981
_diffrn_reflns_Laue_measured_fraction_max 0.981
_diffrn_reflns_limit_h_max 18
_diffrn_reflns_limit_h_min -12
_diffrn_reflns_limit_k_max 18
_diffrn_reflns_limit_k_min -18
_diffrn_reflns_limit_l_max 49
_diffrn_reflns_limit_l_min -52
_diffrn_reflns_number 7435
_diffrn_reflns_point_group_measured_fraction_full 0.981
_diffrn_reflns_point_group_measured_fraction_max 0.981
_diffrn_reflns_theta_full 24.999
_diffrn_reflns_theta_max 24.999
_diffrn_reflns_theta_min 3.521
_exptl_absorpt_coefficient_mu 4.642
_exptl_absorpt_correction_T_max 0.7452
_exptl_absorpt_correction_T_min 0.4824
_exptl_absorpt_correction_type multi-scan
_exptl_absorpt_process_details 'SADABS (Bruker, 2012)'
_exptl_crystal_colour blue
_exptl_crystal_density_diffrn 1.930
_exptl_crystal_description needle
_exptl_crystal_F_000 5327
_exptl_crystal_size_max 0.14
_exptl_crystal_size_mid 0.09
_exptl_crystal_size_min 0.06
_refine_diff_density_max 1.918
_refine_diff_density_min -1.583
_refine_diff_density_rms 0.229
_refine_ls_extinction_coef 0.00024(6)
_refine_ls_extinction_expression Fc^*^=kFc[1+0.001xFc^2^\l^3^/sin(2\q)]^-1/4^
_refine_ls_extinction_method 'SHELXL-2014/7 (Sheldrick 2014'
_refine_ls_goodness_of_fit_ref 1.064
_refine_ls_hydrogen_treatment constr
_refine_ls_matrix_type full
_refine_ls_number_parameters 123
_refine_ls_number_reflns 1829
_refine_ls_number_restraints 1
_refine_ls_restrained_S_all 1.064
_refine_ls_R_factor_all 0.1208
_refine_ls_R_factor_gt 0.0732
_refine_ls_shift/su_max 0.000
_refine_ls_shift/su_mean 0.000
_refine_ls_structure_factor_coef Fsqd
_refine_ls_weighting_details 'w=1/[\s^2^(Fo^2^)+(0.1029P)^2^] where P=(Fo^2^+2Fc^2^)/3'
_refine_ls_weighting_scheme calc
_refine_ls_wR_factor_gt 0.1781
_refine_ls_wR_factor_ref 0.1934
_reflns_Friedel_coverage 0.000
_reflns_number_gt 1058
_reflns_number_total 1829
_reflns_threshold_expression 'I > 2\s(I)'
_cod_data_source_file c7nj00459a2.cif
_cod_data_source_block 1
_cod_original_cell_volume 9445(2)
_cod_database_code 7056223
_shelx_shelxl_version_number 2014/7
_shelx_space_group_comment
;
The symmetry employed for this shelxl refinement is uniquely defined
by the following loop, which should always be used as a source of
symmetry information in preference to the above space-group names.
They are only intended as comments.
;

loop_
_space_group_symop_operation_xyz
'x, y, z'
'-y, x-y, z'
'-x+y, -x, z'
'y, x, -z+1/2'
'-x, -x+y, -z+1/2'
'x-y, -y, -z+1/2'
'x+2/3, y+1/3, z+1/3'
'-y+2/3, x-y+1/3, z+1/3'
'-x+y+2/3, -x+1/3, z+1/3'
'y+2/3, x+1/3, -z+5/6'
'-x+2/3, -x+y+1/3, -z+5/6'
'x-y+2/3, -y+1/3, -z+5/6'
'x+1/3, y+2/3, z+2/3'
'-y+1/3, x-y+2/3, z+2/3'
'-x+y+1/3, -x+2/3, z+2/3'
'y+1/3, x+2/3, -z+7/6'
'-x+1/3, -x+y+2/3, -z+7/6'
'x-y+1/3, -y+2/3, -z+7/6'
'-x, -y, -z'
'y, -x+y, -z'
'x-y, x, -z'
'-y, -x, z-1/2'
'x, x-y, z-1/2'
'-x+y, y, z-1/2'
'-x+2/3, -y+1/3, -z+1/3'
'y+2/3, -x+y+1/3, -z+1/3'
'x-y+2/3, x+1/3, -z+1/3'
'-y+2/3, -x+1/3, z-1/6'
'x+2/3, x-y+1/3, z-1/6'
'-x+y+2/3, y+1/3, z-1/6'
'-x+1/3, -y+2/3, -z+2/3'
'y+1/3, -x+y+2/3, -z+2/3'
'x-y+1/3, x+2/3, -z+2/3'
'-y+1/3, -x+2/3, z+1/6'
'x+1/3, x-y+2/3, z+1/6'
'-x+y+1/3, y+2/3, z+1/6'

loop_
_atom_site_label
_atom_site_type_symbol
_atom_site_fract_x
_atom_site_fract_y
_atom_site_fract_z
_atom_site_U_iso_or_equiv
_atom_site_adp_type
_atom_site_occupancy
_atom_site_site_symmetry_order
_atom_site_calc_flag
_atom_site_refinement_flags_posn
_atom_site_refinement_flags_adp
_atom_site_refinement_flags_occupancy
C1 C 0.6053(11) 0.2243(11) 0.1989(3) 0.056(4) Uani 1 1 d . . .
H1A H 0.6433 0.1922 0.1948 0.067 Uiso 1 1 calc R U .
H1B H 0.5923 0.2193 0.2203 0.067 Uiso 1 1 calc R U .
C2 C 0.5127(11) 0.1731(11) 0.1832(3) 0.055(4) Uani 1 1 d . . .
H2A H 0.4853 0.1023 0.1851 0.066 Uiso 1 1 calc R U .
H2B H 0.4661 0.1901 0.1917 0.066 Uiso 1 1 calc R U .
C3 C 0.2664(15) 0.094(2) 0.0789(4) 0.127(10) Uani 1 1 d . . .
H3 H 0.2334 0.0412 0.0918 0.153 Uiso 1 1 calc R U .
C4 C 0.2225(15) 0.092(2) 0.0528(4) 0.156(15) Uani 1 1 d . . .
H4 H 0.1659 0.0363 0.0459 0.187 Uiso 1 1 calc R U .
C5 C 0.2722(15) 0.186(2) 0.0360(5) 0.149(9) Uani 1 1 d . U .
H5 H 0.2407 0.1936 0.0195 0.179 Uiso 1 1 calc R U .
C6 C 0.3616(14) 0.2595(18) 0.0439(3) 0.104(6) Uani 1 1 d . U .
H6 H 0.3950 0.3138 0.0314 0.125 Uiso 1 1 calc R U .
C7 C 0.4060(12) 0.2555(15) 0.0715(3) 0.071(5) Uani 1 1 d . . .
C8 C 0.5009(11) 0.3333 0.0833 0.041(5) Uani 1 2 d S T P
Cl1 Cl 0.3154(3) 0.0292(3) 0.14236(10) 0.0850(15) Uani 1 1 d . . .
Cu1 Cu 0.43026(13) 0.17111(14) 0.12352(4) 0.0534(6) Uani 1 1 d . . .
Dy1 Dy 0.6667 0.3333 0.13455(2) 0.0359(4) Uani 1 3 d S T P
N1 N 0.6667 0.3333 0.1904(4) 0.042(4) Uani 1 3 d S T P
N2 N 0.3550(9) 0.1688(11) 0.0875(2) 0.064(4) Uani 1 1 d . . .
O1 O 0.5294(7) 0.2010(6) 0.15233(16) 0.047(2) Uani 1 1 d . . .
O2 O 0.5296(6) 0.2963(7) 0.10647(18) 0.049(2) Uani 1 1 d . . .
O3 O 0.0000 0.0000 0.0000 0.31(5) Uani 1 6 d S T P
H3A H 0.0449 0.0140 0.0130 0.371 Uiso 0.1667 1 d R U P
H3B H 0.0223 0.0459 -0.0130 0.371 Uiso 0.1667 1 d R U P

loop_
_atom_site_aniso_label
_atom_site_aniso_U_11
_atom_site_aniso_U_22
_atom_site_aniso_U_33
_atom_site_aniso_U_23
_atom_site_aniso_U_13
_atom_site_aniso_U_12
C1 0.073(11) 0.066(10) 0.026(6) 0.014(6) 0.016(7) 0.032(9)
C2 0.065(11) 0.058(10) 0.048(8) 0.008(7) -0.002(8) 0.034(9)
C3 0.064(14) 0.19(2) 0.048(9) -0.027(12) -0.006(9) 0.000(14)
C4 0.055(13) 0.29(4) 0.044(9) 0.031(15) -0.001(9) 0.022(17)
C5 0.055(7) 0.268(19) 0.076(12) 0.030(12) -0.030(7) 0.045(6)
C6 0.078(6) 0.184(16) 0.036(7) 0.004(9) -0.018(6) 0.055(6)
C7 0.061(11) 0.131(16) 0.024(6) 0.016(9) 0.001(7) 0.050(12)
C8 0.039(8) 0.068(14) 0.026(8) 0.020(9) 0.010(4) 0.034(7)
Cl1 0.059(3) 0.065(3) 0.090(3) 0.021(2) 0.003(2) 0.000(2)
Cu1 0.0435(11) 0.0574(13) 0.0432(9) 0.0044(9) 0.0053(8) 0.0131(10)
Dy1 0.0399(5) 0.0399(5) 0.0280(5) 0.000 0.000 0.0199(3)
N1 0.043(7) 0.043(7) 0.038(9) 0.000 0.000 0.022(3)
N2 0.040(7) 0.097(11) 0.043(6) -0.016(7) -0.007(6) 0.026(8)
O1 0.053(6) 0.051(6) 0.030(4) 0.010(4) 0.004(4) 0.021(5)
O2 0.033(5) 0.063(6) 0.039(4) 0.009(4) -0.004(4) 0.015(5)
O3 0.33(7) 0.33(7) 0.26(8) 0.000 0.000 0.17(4)

loop_
_atom_type_symbol
_atom_type_description
_atom_type_scat_dispersion_real
_atom_type_scat_dispersion_imag
_atom_type_scat_source
C C 0.0033 0.0016 'International Tables Vol C Tables 4.2.6.8 and 6.1.1.4'
H H 0.0000 0.0000 'International Tables Vol C Tables 4.2.6.8 and 6.1.1.4'
Cl Cl 0.1484 0.1585 'International Tables Vol C Tables 4.2.6.8 and 6.1.1.4'
Cu Cu 0.3201 1.2651 'International Tables Vol C Tables 4.2.6.8 and 6.1.1.4'
Dy Dy -0.1892 4.4098 'International Tables Vol C Tables 4.2.6.8 and 6.1.1.4'
N N 0.0061 0.0033 'International Tables Vol C Tables 4.2.6.8 and 6.1.1.4'
O O 0.0106 0.0060 'International Tables Vol C Tables 4.2.6.8 and 6.1.1.4'

loop_
_geom_angle_atom_site_label_1
_geom_angle_atom_site_label_2
_geom_angle_atom_site_label_3
_geom_angle
_geom_angle_site_symmetry_1
_geom_angle_site_symmetry_3
C2 C1 N1 113.3(11) . .
C2 C1 H1A 108.9 . .
N1 C1 H1A 108.9 . .
C2 C1 H1B 108.9 . .
N1 C1 H1B 108.9 . .
H1A C1 H1B 107.7 . .
O1 C2 C1 108.8(11) . .
O1 C2 H2A 109.9 . .
C1 C2 H2A 109.9 . .
O1 C2 H2B 109.9 . .
C1 C2 H2B 109.9 . .
H2A C2 H2B 108.3 . .
N2 C3 C4 124(2) . .
N2 C3 H3 117.8 . .
C4 C3 H3 117.8 . .
C3 C4 C5 114(2) . .
C3 C4 H4 123.1 . .
C5 C4 H4 123.1 . .
C6 C5 C4 121.8(19) . .
C6 C5 H5 119.1 . .
C4 C5 H5 119.1 . .
C5 C6 C7 121(2) . .
C5 C6 H6 119.7 . .
C7 C6 H6 119.7 . .
N2 C7 C6 115.7(16) . .
N2 C7 C8 118.5(10) . .
C6 C7 C8 125.8(16) . .
O2 C8 O2 114.5(15) 18_554 .
O2 C8 C7 108.3(7) 18_554 .
O2 C8 C7 109.3(7) . .
O2 C8 C7 109.3(7) 18_554 18_554
O2 C8 C7 108.3(7) . 18_554
C7 C8 C7 106.7(19) . 18_554
O1 Cu1 O2 82.8(4) . .
O1 Cu1 N2 164.9(5) . .
O2 Cu1 N2 82.5(5) . .
O1 Cu1 Cl1 98.3(3) . .
O2 Cu1 Cl1 178.9(3) . .
N2 Cu1 Cl1 96.5(4) . .
O1 Cu1 Dy1 40.9(2) . .
O2 Cu1 Dy1 42.6(2) . .
N2 Cu1 Dy1 124.0(4) . .
Cl1 Cu1 Dy1 138.53(14) . .
O1 Dy1 O1 108.3(2) . 2_655
O1 Dy1 O1 108.3(2) . 3_665
O1 Dy1 O1 108.3(2) 2_655 3_665
O1 Dy1 O2 90.9(3) . 2_655
O1 Dy1 O2 67.7(3) 2_655 2_655
O1 Dy1 O2 160.4(3) 3_665 2_655
O1 Dy1 O2 160.4(3) . 3_665
O1 Dy1 O2 90.9(3) 2_655 3_665
O1 Dy1 O2 67.7(3) 3_665 3_665
O2 Dy1 O2 93.0(3) 2_655 3_665
O1 Dy1 O2 67.7(3) . .
O1 Dy1 O2 160.4(3) 2_655 .
O1 Dy1 O2 90.9(3) 3_665 .
O2 Dy1 O2 93.0(3) 2_655 .
O2 Dy1 O2 93.0(3) 3_665 .
O1 Dy1 N1 69.37(19) . .
O1 Dy1 N1 69.36(19) 2_655 .
O1 Dy1 N1 69.36(19) 3_665 .
O2 Dy1 N1 123.1(2) 2_655 .
O2 Dy1 N1 123.1(2) 3_665 .
O2 Dy1 N1 123.1(2) . .
O1 Dy1 Cu1 106.0(2) . 2_655
O1 Dy1 Cu1 33.2(2) 2_655 2_655
O1 Dy1 Cu1 136.0(2) 3_665 2_655
O2 Dy1 Cu1 35.0(2) 2_655 2_655
O2 Dy1 Cu1 87.8(2) 3_665 2_655
O2 Dy1 Cu1 127.8(2) . 2_655
N1 Dy1 Cu1 98.55(3) . 2_655
O1 Dy1 Cu1 33.2(2) . .
O1 Dy1 Cu1 136.0(2) 2_655 .
O1 Dy1 Cu1 106.0(2) 3_665 .
O2 Dy1 Cu1 87.8(3) 2_655 .
O2 Dy1 Cu1 127.8(2) 3_665 .
O2 Dy1 Cu1 35.0(2) . .
N1 Dy1 Cu1 98.55(3) . .
Cu1 Dy1 Cu1 117.830(16) 2_655 .
O1 Dy1 Cu1 136.0(2) . 3_665
O1 Dy1 Cu1 106.0(2) 2_655 3_665
O1 Dy1 Cu1 33.2(2) 3_665 3_665
O2 Dy1 Cu1 127.8(2) 2_655 3_665
O2 Dy1 Cu1 35.0(2) 3_665 3_665
O2 Dy1 Cu1 87.8(2) . 3_665
N1 Dy1 Cu1 98.55(3) . 3_665
Cu1 Dy1 Cu1 117.830(16) 2_655 3_665
Cu1 Dy1 Cu1 117.829(16) . 3_665
C1 N1 C1 114.0(6) . 2_655
C1 N1 C1 114.0(6) . 3_665
C1 N1 C1 114.0(6) 2_655 3_665
C1 N1 Dy1 104.4(8) . .
C1 N1 Dy1 104.4(8) 2_655 .
C1 N1 Dy1 104.4(8) 3_665 .
C3 N2 C7 122.8(15) . .
C3 N2 Cu1 126.4(14) . .
C7 N2 Cu1 110.8(9) . .
C2 O1 Cu1 125.5(8) . .
C2 O1 Dy1 124.4(8) . .
Cu1 O1 Dy1 105.9(3) . .
C8 O2 Cu1 117.2(7) . .
C8 O2 Dy1 140.4(7) . .
Cu1 O2 Dy1 102.4(4) . .
H3A O3 H3B 108.1 . .

loop_
_geom_bond_atom_site_label_1
_geom_bond_atom_site_label_2
_geom_bond_distance
_geom_bond_site_symmetry_2
C1 C2 1.438(19) .
C1 N1 1.528(15) .
C1 H1A 0.9700 .
C1 H1B 0.9700 .
C2 O1 1.428(14) .
C2 H2A 0.9700 .
C2 H2B 0.9700 .
C3 N2 1.34(2) .
C3 C4 1.34(2) .
C3 H3 0.9300 .
C4 C5 1.47(4) .
C4 H4 0.9300 .
C5 C6 1.34(3) .
C5 H5 0.9300 .
C6 C7 1.431(18) .
C6 H6 0.9300 .
C7 N2 1.38(2) .
C7 C8 1.467(19) .
C8 O2 1.365(13) 18_554
C8 O2 1.365(13) .
C8 C7 1.467(19) 18_554
Cl1 Cu1 2.206(4) .
Cu1 O1 1.884(9) .
Cu1 O2 1.945(9) .
Cu1 N2 1.982(11) .
Cu1 Dy1 3.3101(18) .
Dy1 O1 2.253(9) .
Dy1 O1 2.253(9) 2_655
Dy1 O1 2.253(9) 3_665
Dy1 O2 2.293(8) 2_655
Dy1 O2 2.293(8) 3_665
Dy1 O2 2.293(8) .
Dy1 N1 2.493(17) .
Dy1 Cu1 3.3101(18) 2_655
Dy1 Cu1 3.3101(18) 3_665
N1 C1 1.528(15) 2_655
N1 C1 1.528(15) 3_665
O3 H3A 0.8500 .
O3 H3B 0.8499 .

loop_
_geom_torsion_atom_site_label_1
_geom_torsion_atom_site_label_2
_geom_torsion_atom_site_label_3
_geom_torsion_atom_site_label_4
_geom_torsion
_geom_torsion_site_symmetry_1
_geom_torsion_site_symmetry_4
N1 C1 C2 O1 44.0(16) . .
N2 C3 C4 C5 -9(4) . .
C3 C4 C5 C6 11(4) . .
C4 C5 C6 C7 -9(4) . .
C5 C6 C7 N2 5(3) . .
C5 C6 C7 C8 -177(2) . .
N2 C7 C8 O2 136.1(13) . 18_554
C6 C7 C8 O2 -42(2) . 18_554
N2 C7 C8 O2 10.7(19) . .
C6 C7 C8 O2 -167.0(17) . .
N2 C7 C8 C7 -106.3(14) . 18_554
C6 C7 C8 C7 76.0(18) . 18_554
C2 C1 N1 C1 -162.1(12) . 2_655
C2 C1 N1 C1 64.7(19) . 3_665
C2 C1 N1 Dy1 -48.7(11) . .
C4 C3 N2 C7 7(4) . .
C4 C3 N2 Cu1 -173(2) . .
C6 C7 N2 C3 -4(2) . .
C8 C7 N2 C3 178.3(17) . .
C6 C7 N2 Cu1 175.9(13) . .
C8 C7 N2 Cu1 -2.0(18) . .
C1 C2 O1 Cu1 -169.5(9) . .
C1 C2 O1 Dy1 -15.8(15) . .
O2 Cu1 O1 C2 148.6(10) . .
N2 Cu1 O1 C2 160.4(17) . .
Cl1 Cu1 O1 C2 -31.0(10) . .
Dy1 Cu1 O1 C2 157.6(12) . .
O2 Cu1 O1 Dy1 -9.0(4) . .
N2 Cu1 O1 Dy1 3(2) . .
Cl1 Cu1 O1 Dy1 171.3(3) . .
O2 C8 O2 Cu1 -136.4(8) 18_554 .
C7 C8 O2 Cu1 -14.7(14) . .
C7 C8 O2 Cu1 101.3(11) 18_554 .
O2 C8 O2 Dy1 43.1(9) 18_554 .
C7 C8 O2 Dy1 164.8(10) . .
C7 C8 O2 Dy1 -79.2(18) 18_554 .
